data_2016249
loop_
_publ_author_name
'\,Sahin, Onur'
'B\"uy\"ukg\"ung\"or, Orhan'
'K\"ose, Dursun Ali'
'Necefoglu, Hacali'

_publ_section_title <i>trans</i>-Diaquabis(3-hydroxybenzoato-\k<i>O</i>^1^)bis(nicotinamide-\k<i>N</i>^1^)copper(II)
_journal_coeditor_code FA3124
_journal_issue 11
_journal_name_full 'Acta Crystallographica Section C'
_journal_page_first m510
_journal_page_last m512
_journal_paper_doi 10.1107/S0108270107047142
_journal_volume 63
_journal_year 2007
_chemical_formula_iupac '[Cu (C7 H5 O3)2 (C6 H6 N2 O)2 (H2 O)2]'
_chemical_formula_moiety 'C26 H26 Cu N4 O10'
_chemical_formula_sum 'C26 H26 Cu N4 O10'
_chemical_formula_weight 618.05
_chemical_name_systematic
;
trans-Diaquabis(3-hydroxybenzoato-\kO^1^)bis(nicotinamide-\kN^1^)copper(II)
;
_space_group_IT_number 14
_symmetry_cell_setting monoclinic
_symmetry_space_group_name_Hall '-P 2ybc'
_symmetry_space_group_name_H-M 'P 1 21/c 1'
_atom_sites_solution_hydrogens geom
_atom_sites_solution_primary direct
_atom_sites_solution_secondary difmap
_cell_angle_alpha 90.00
_cell_angle_beta 113.706(7)
_cell_angle_gamma 90.00
_cell_formula_units_Z 2
_cell_length_a 7.2667(7)
_cell_length_b 17.8020(14)
_cell_length_c 10.8166(10)
_cell_measurement_reflns_used 8248
_cell_measurement_temperature 296
_cell_measurement_theta_max 27.99
_cell_measurement_theta_min 2.06
_cell_volume 1281.2(2)
_computing_cell_refinement 'X-AREA (Stoe & Cie, 2002)'
_computing_data_collection 'X-AREA (Stoe & Cie, 2002)'
_computing_data_reduction 'X-RED (Stoe & Cie, 2002)'
_computing_molecular_graphics 'ORTEP-3 for Windows (Farrugia, 1997)'
_computing_publication_material 'WinGX (Farrugia, 1999)'
_computing_structure_refinement 'SHELXL97 (Sheldrick, 1997)'
_computing_structure_solution 'SHELXS97 (Sheldrick, 1997)'
_diffrn_ambient_temperature 296
_diffrn_detector_area_resol_mean 6.67
_diffrn_measured_fraction_theta_full 0.994
_diffrn_measured_fraction_theta_max 0.994
_diffrn_measurement_device_type 'Stoe IPDS2'
_diffrn_measurement_method \w
_diffrn_radiation_monochromator graphite
_diffrn_radiation_source 'fine-focus sealed tube'
_diffrn_radiation_type MoK\a
_diffrn_radiation_wavelength 0.71073
_diffrn_reflns_av_R_equivalents 0.0256
_diffrn_reflns_av_sigmaI/netI 0.0189
_diffrn_reflns_limit_h_max 8
_diffrn_reflns_limit_h_min -7
_diffrn_reflns_limit_k_max 22
_diffrn_reflns_limit_k_min -20
_diffrn_reflns_limit_l_max 13
_diffrn_reflns_limit_l_min -13
_diffrn_reflns_number 8248
_diffrn_reflns_theta_full 26.25
_diffrn_reflns_theta_max 26.25
_diffrn_reflns_theta_min 2.29
_diffrn_standards_decay_% <2
_diffrn_standards_number 0
_exptl_absorpt_coefficient_mu 0.921
_exptl_absorpt_correction_T_max 0.5629
_exptl_absorpt_correction_T_min 0.4127
_exptl_absorpt_correction_type integration
_exptl_absorpt_process_details '(X-RED32; Stoe & Cie, 2002)'
_exptl_crystal_colour blue
_exptl_crystal_density_diffrn 1.602
_exptl_crystal_density_method 'not measured'
_exptl_crystal_description prism
_exptl_crystal_F_000 638
_exptl_crystal_size_max 0.74
_exptl_crystal_size_mid 0.52
_exptl_crystal_size_min 0.40
_refine_diff_density_max 0.352
_refine_diff_density_min -0.406
_refine_ls_extinction_method none
_refine_ls_goodness_of_fit_ref 1.030
_refine_ls_hydrogen_treatment mixed
_refine_ls_matrix_type full
_refine_ls_number_parameters 193
_refine_ls_number_reflns 2562
_refine_ls_number_restraints 4
_refine_ls_restrained_S_all 1.031
_refine_ls_R_factor_all 0.0328
_refine_ls_R_factor_gt 0.0286
_refine_ls_shift/su_max 0.000
_refine_ls_shift/su_mean 0.000
_refine_ls_structure_factor_coef Fsqd
_refine_ls_weighting_details 'calc w = 1/[\s^2^(Fo^2^)+(0.0457P)^2^+0.5351P] where P=(Fo^2^+2Fc^2^)/3'
_refine_ls_weighting_scheme calc
_refine_ls_wR_factor_gt 0.0790
_refine_ls_wR_factor_ref 0.0809
_reflns_number_gt 2296
_reflns_number_total 2562
_reflns_threshold_expression I>2\s(I)
_cod_data_source_file fa3124.cif
_cod_data_source_block I
_cod_original_sg_symbol_Hall -P2ybc
_cod_original_sg_symbol_H-M 'P 21/c'
_cod_database_code 2016249
_cod_database_fobs_code 2016249

loop_
_symmetry_equiv_pos_as_xyz
'x, y, z'
'-x, y+1/2, -z+1/2'
'-x, -y, -z'
'x, -y-1/2, z-1/2'

loop_
_atom_site_type_symbol
_atom_site_label
_atom_site_fract_x
_atom_site_fract_y
_atom_site_fract_z
_atom_site_U_iso_or_equiv
_atom_site_adp_type
_atom_site_calc_flag
_atom_site_refinement_flags
_atom_site_occupancy
C C1 0.5924(3) 0.40542(11) 0.74090(18) 0.0358(4) Uani d . 1
H H1 0.4558 0.3945 0.7005 0.043 Uiso calc R 1
C C2 0.7072(3) 0.37191(12) 0.8620(2) 0.0430(5) Uani d . 1
H H2 0.6484 0.3396 0.9032 0.052 Uiso calc R 1
C C3 0.9093(3) 0.38669(12) 0.92141(18) 0.0391(4) Uani d . 1
H H3 0.9897 0.3638 1.0025 0.047 Uiso calc R 1
C C4 0.9920(3) 0.43616(10) 0.85896(16) 0.0305(4) Uani d . 1
C C5 0.8654(3) 0.46828(10) 0.73849(16) 0.0291(3) Uani d . 1
H H5 0.9195 0.5022 0.6968 0.035 Uiso calc R 1
C C6 1.2084(3) 0.45897(12) 0.91378(18) 0.0376(4) Uani d . 1
C C7 0.6147(3) 0.63826(9) 0.64905(16) 0.0289(4) Uani d . 1
C C8 0.7823(3) 0.69129(9) 0.72717(16) 0.0275(3) Uani d . 1
C C9 0.9748(3) 0.68005(10) 0.73330(16) 0.0300(4) Uani d . 1
H H9 0.9991 0.6419 0.6830 0.036 Uiso calc R 1
C C10 1.1307(3) 0.72583(11) 0.81471(18) 0.0333(4) Uani d . 1
C C11 1.0937(3) 0.78369(11) 0.88709(19) 0.0373(4) Uani d . 1
H H11 1.1982 0.8147 0.9409 0.045 Uiso calc R 1
C C12 0.9030(3) 0.79530(11) 0.8795(2) 0.0386(4) Uani d . 1
H H12 0.8784 0.8347 0.9273 0.046 Uiso calc R 1
C C13 0.7467(3) 0.74893(10) 0.80145(19) 0.0346(4) Uani d . 1
H H13 0.6184 0.7563 0.7986 0.042 Uiso calc R 1
N N1 0.6697(2) 0.45309(8) 0.67899(14) 0.0287(3) Uani d . 1
N N2 1.3346(3) 0.42477(13) 1.02307(19) 0.0574(5) Uani d . 1
H H2A 1.4592 0.4375 1.0578 0.069 Uiso calc R 1
H H2B 1.2923 0.3897 1.0597 0.069 Uiso calc R 1
O O1 1.2629(2) 0.50901(11) 0.85896(18) 0.0649(6) Uani d . 1
O O2 0.64485(19) 0.59518(7) 0.56628(12) 0.0335(3) Uani d . 1
O O3 0.4597(2) 0.63788(9) 0.67152(16) 0.0497(4) Uani d . 1
O O4 1.3251(2) 0.71641(10) 0.83315(17) 0.0528(4) Uani d . 1
H H4 1.3335 0.6812 0.7869 0.079 Uiso calc R 1
O O5 0.2080(3) 0.52026(12) 0.57284(19) 0.0622(5) Uani d DU 1
H H5A 0.264(5) 0.5607(13) 0.605(3) 0.093 Uiso d D 1
H H5B 0.115(4) 0.5071(18) 0.585(4) 0.093 Uiso d D 1
Cu Cu1 0.5000 0.5000 0.5000 0.03004(11) Uani d SU 1

loop_
_atom_site_aniso_label
_atom_site_aniso_U_11
_atom_site_aniso_U_22
_atom_site_aniso_U_33
_atom_site_aniso_U_12
_atom_site_aniso_U_13
_atom_site_aniso_U_23
C1 0.0255(9) 0.0402(10) 0.0360(9) -0.0069(7) 0.0065(7) 0.0033(7)
C2 0.0363(11) 0.0494(11) 0.0389(10) -0.0089(9) 0.0105(8) 0.0127(8)
C3 0.0343(10) 0.0472(11) 0.0285(9) -0.0011(8) 0.0050(7) 0.0111(8)
C4 0.0240(9) 0.0374(9) 0.0252(8) -0.0009(7) 0.0049(6) 0.0001(7)
C5 0.0247(9) 0.0329(8) 0.0262(8) -0.0024(7) 0.0066(6) 0.0024(6)
C6 0.0250(9) 0.0526(12) 0.0289(9) -0.0008(8) 0.0044(7) 0.0046(8)
C7 0.0244(9) 0.0270(8) 0.0270(8) 0.0005(6) 0.0019(6) 0.0021(6)
C8 0.0260(9) 0.0269(8) 0.0240(7) -0.0017(6) 0.0042(6) 0.0010(6)
C9 0.0316(9) 0.0295(8) 0.0289(8) -0.0007(7) 0.0122(7) -0.0017(6)
C10 0.0255(9) 0.0385(9) 0.0357(9) -0.0030(7) 0.0120(7) 0.0024(7)
C11 0.0324(10) 0.0351(9) 0.0386(9) -0.0095(8) 0.0083(8) -0.0065(7)
C12 0.0375(11) 0.0327(9) 0.0428(10) -0.0011(8) 0.0132(8) -0.0107(8)
C13 0.0265(9) 0.0334(9) 0.0418(10) 0.0016(7) 0.0114(8) -0.0036(7)
N1 0.0232(7) 0.0309(7) 0.0262(7) -0.0032(6) 0.0039(5) 0.0005(5)
N2 0.0266(9) 0.0773(14) 0.0505(11) -0.0048(9) -0.0031(7) 0.0273(10)
O1 0.0293(8) 0.0973(14) 0.0505(9) -0.0191(8) -0.0023(7) 0.0326(9)
O2 0.0334(7) 0.0311(6) 0.0290(6) -0.0062(5) 0.0053(5) -0.0051(5)
O3 0.0321(8) 0.0540(9) 0.0633(9) -0.0120(6) 0.0194(7) -0.0183(7)
O4 0.0293(8) 0.0626(10) 0.0691(10) -0.0082(7) 0.0224(7) -0.0167(8)
O5 0.0484(10) 0.0794(13) 0.0534(10) -0.0183(9) 0.0150(8) -0.0084(9)
Cu1 0.02809(18) 0.02744(17) 0.02281(16) -0.00376(11) -0.00204(12) -0.00015(10)

loop_
_atom_type_symbol
_atom_type_description
_atom_type_scat_dispersion_real
_atom_type_scat_dispersion_imag
_atom_type_scat_source
C C 0.0033 0.0016 'International Tables Vol C Tables 4.2.6.8 and 6.1.1.4'
H H 0.0000 0.0000 'International Tables Vol C Tables 4.2.6.8 and 6.1.1.4'
N N 0.0061 0.0033 'International Tables Vol C Tables 4.2.6.8 and 6.1.1.4'
O O 0.0106 0.0060 'International Tables Vol C Tables 4.2.6.8 and 6.1.1.4'
Cu Cu 0.3201 1.2651 'International Tables Vol C Tables 4.2.6.8 and 6.1.1.4'

loop_
_geom_angle_atom_site_label_1
_geom_angle_atom_site_label_2
_geom_angle_atom_site_label_3
_geom_angle_site_symmetry_1
_geom_angle_site_symmetry_3
_geom_angle
_geom_angle_publ_flag
N1 C1 C2 . . 122.46(17) ?
N1 C1 H1 . . 118.8 ?
C2 C1 H1 . . 118.8 ?
C3 C2 C1 . . 119.26(18) ?
C3 C2 H2 . . 120.4 ?
C1 C2 H2 . . 120.4 ?
C2 C3 C4 . . 119.10(17) ?
C2 C3 H3 . . 120.5 ?
C4 C3 H3 . . 120.5 ?
C5 C4 C3 . . 117.93(16) ?
C5 C4 C6 . . 117.16(16) ?
C3 C4 C6 . . 124.89(16) ?
N1 C5 C4 . . 123.26(16) ?
N1 C5 H5 . . 118.4 ?
C4 C5 H5 . . 118.4 ?
O1 C6 N2 . . 121.90(18) ?
O1 C6 C4 . . 119.98(16) ?
N2 C6 C4 . . 118.11(18) ?
O3 C7 O2 . . 124.31(16) ?
O3 C7 C8 . . 119.06(16) ?
O2 C7 C8 . . 116.60(16) ?
C9 C8 C13 . . 119.78(16) ?
C9 C8 C7 . . 120.61(15) ?
C13 C8 C7 . . 119.46(16) ?
C10 C9 C8 . . 119.74(16) ?
C10 C9 H9 . . 120.1 ?
C8 C9 H9 . . 120.1 ?
O4 C10 C11 . . 115.92(17) ?
O4 C10 C9 . . 123.92(17) ?
C11 C10 C9 . . 120.13(17) ?
C12 C11 C10 . . 120.03(17) ?
C12 C11 H11 . . 120.0 ?
C10 C11 H11 . . 120.0 ?
C11 C12 C13 . . 120.56(17) ?
C11 C12 H12 . . 119.7 ?
C13 C12 H12 . . 119.7 ?
C12 C13 C8 . . 119.73(17) ?
C12 C13 H13 . . 120.1 ?
C8 C13 H13 . . 120.1 ?
C5 N1 C1 . . 117.98(15) ?
C5 N1 Cu1 . . 120.20(11) ?
C1 N1 Cu1 . . 121.82(12) ?
C6 N2 H2A . . 120.0 ?
C6 N2 H2B . . 120.0 ?
H2A N2 H2B . . 120.0 ?
C7 O2 Cu1 . . 124.08(12) y
C10 O4 H4 . . 109.5 ?
Cu1 O5 H5A . . 85(2) ?
Cu1 O5 H5B . . 153(2) ?
H5A O5 H5B . . 121(3) ?
O2 Cu1 N1 . 3_666 91.39(5) ?
O2 Cu1 N1 . . 88.61(5) y
O2 Cu1 O5 . . 98.86(6) y
O2 Cu1 O5 3_666 . 81.14(6) ?
N1 Cu1 O5 3_666 . 88.54(6) ?
N1 Cu1 O5 . . 91.46(6) ?

loop_
_geom_bond_atom_site_label_1
_geom_bond_atom_site_label_2
_geom_bond_distance
_geom_bond_publ_flag
C1 N1 1.337(2) ?
C1 C2 1.374(3) ?
C1 H1 0.9300 ?
C2 C3 1.371(3) ?
C2 H2 0.9300 ?
C3 C4 1.385(3) ?
C3 H3 0.9300 ?
C4 C5 1.381(2) ?
C4 C6 1.497(3) ?
C5 N1 1.332(2) ?
C5 H5 0.9300 ?
C6 O1 1.221(3) ?
C6 N2 1.318(2) ?
C7 O3 1.245(2) ?
C7 O2 1.263(2) ?
C7 C8 1.503(2) ?
C8 C9 1.389(3) ?
C8 C13 1.390(2) ?
C9 C10 1.386(3) ?
C9 H9 0.9300 ?
C10 O4 1.356(2) ?
C10 C11 1.384(3) ?
C11 C12 1.371(3) ?
C11 H11 0.9300 ?
C12 C13 1.383(3) ?
C12 H12 0.9300 ?
C13 H13 0.9300 ?
N1 Cu1 2.0117(14) y
N2 H2A 0.8600 ?
N2 H2B 0.8600 ?
O2 Cu1 1.9714(12) y
O4 H4 0.8200 ?
O5 Cu1 2.569(2) y
O5 H5A 0.831(17) ?
O5 H5B 0.775(17) ?

loop_
_geom_hbond_atom_site_label_D
_geom_hbond_atom_site_label_H
_geom_hbond_atom_site_label_A
_geom_hbond_site_symmetry_A
_geom_hbond_distance_DH
_geom_hbond_distance_HA
_geom_hbond_distance_DA
_geom_hbond_angle_DHA
N2 H2A O1 3_867 0.86 2.08 2.928(2) 168.0
O4 H4 O3 1_655 0.82 1.98 2.709(2) 148.2
O5 H5A O3 . 0.831(17) 1.898(18) 2.702(2) 162(3)
O5 H5B O5 3_566 0.775(17) 2.33(3) 2.883(4) 129(3)

loop_
_geom_torsion_atom_site_label_1
_geom_torsion_atom_site_label_2
_geom_torsion_atom_site_label_3
_geom_torsion_atom_site_label_4
_geom_torsion_site_symmetry_4
_geom_torsion
N1 C1 C2 C3 . -1.0(3)
C1 C2 C3 C4 . 1.2(3)
C2 C3 C4 C5 . -0.2(3)
C2 C3 C4 C6 . 178.4(2)
C3 C4 C5 N1 . -1.1(3)
C6 C4 C5 N1 . -179.77(17)
C5 C4 C6 O1 . 6.5(3)
C3 C4 C6 O1 . -172.0(2)
C5 C4 C6 N2 . -174.9(2)
C3 C4 C6 N2 . 6.5(3)
O3 C7 C8 C9 . 162.30(17)
O2 C7 C8 C9 . -15.9(2)
O3 C7 C8 C13 . -13.2(2)
O2 C7 C8 C13 . 168.61(16)
C13 C8 C9 C10 . 0.8(3)
C7 C8 C9 C10 . -174.72(16)
C8 C9 C10 O4 . 176.05(17)
C8 C9 C10 C11 . -1.6(3)
O4 C10 C11 C12 . -177.07(18)
C9 C10 C11 C12 . 0.7(3)
C10 C11 C12 C13 . 0.9(3)
C11 C12 C13 C8 . -1.7(3)
C9 C8 C13 C12 . 0.9(3)
C7 C8 C13 C12 . 176.39(17)
C4 C5 N1 C1 . 1.3(3)
C4 C5 N1 Cu1 . -177.76(14)
C2 C1 N1 C5 . -0.2(3)
C2 C1 N1 Cu1 . 178.81(16)
O3 C7 O2 Cu1 . -20.1(2)
C8 C7 O2 Cu1 . 157.98(11)
C7 O2 Cu1 N1 3_666 104.17(13)
C7 O2 Cu1 N1 . -75.83(13)
C7 O2 Cu1 O5 . 15.43(14)
C5 N1 Cu1 O2 . -41.38(14)
C1 N1 Cu1 O2 . 139.58(15)
C5 N1 Cu1 O2 3_666 138.62(14)
C1 N1 Cu1 O2 3_666 -40.42(15)
C5 N1 Cu1 O5 . -140.20(14)
C1 N1 Cu1 O5 . 40.76(15)
